data_4117523
loop_
_publ_author_name
'John M. Roberts'
'Branden M. Fini'
'Amy A. Sarjeant'
'Omar K. Farha'
'Joseph T. Hupp'
'Karl A. Scheidt'

_publ_contact_author_name
;
;
_publ_section_title
;
 Urea Metal-Organic Frameworks as Effective and Size-Selective
 Hydrogen-Bond Catalysts
;
_journal_name_full 'Journal of the American Chemical Society'
_journal_page_first 3334
_journal_page_last 3337
_journal_paper_doi 10.1021/ja2108118
_journal_volume 134
_journal_year 2012
_chemical_formula_moiety 'C37 H24 N6 O9 Zn2, 4.55(C3 H7 N O)'
_chemical_formula_sum 'C50.65 H55.86 N10.55 O13.55 Zn2'
_chemical_formula_weight 1160.04
_chemical_name_systematic
;
 ? 
;
_space_group_crystal_system monoclinic
_space_group_IT_number 14
_space_group_name_Hall '-P 2ybc'
_space_group_name_H-M_alt 'P 1 21/c 1'
_symmetry_space_group_name_Hall '-P 2ybc'
_symmetry_space_group_name_H-M 'P 1 21/c 1'
_atom_sites_solution_hydrogens geom
_atom_sites_solution_primary dual
_atom_sites_solution_secondary difmap
_audit_creation_date 2011-09-09
_audit_creation_method
;
  Olex2 1.1
  (compiled Sep  7 2011 21:07:27, GUI svn.r3853)
;
_cell_angle_alpha 90.00
_cell_angle_beta 98.782(2)
_cell_angle_gamma 90.00
_cell_formula_units_Z 4
_cell_length_a 11.3815(4)
_cell_length_b 20.0676(7)
_cell_length_c 29.4371(11)
_cell_measurement_reflns_used 4733
_cell_measurement_temperature 99.99
_cell_measurement_theta_max 67.16
_cell_measurement_theta_min 4.56
_cell_volume 6644.6(4)
_computing_cell_refinement 'SAINT V7.23A (Bruker, 2005)'
_computing_data_collection 'APEX2 V2.1-4 (Bruker, 2007)'
_computing_data_reduction 'Bruker SAINT'
_computing_molecular_graphics
;
O. V. Dolomanov, L. J. Bourhis, R. J. Gildea, J. A. K. Howard and H. Puschmann,
OLEX2: a complete structure solution, refinement and analysis program.
J. Appl. Cryst. (2009). 42, 339-341.
;
_computing_publication_material
;
O. V. Dolomanov, L. J. Bourhis, R. J. Gildea, J. A. K. Howard and H. Puschmann,
OLEX2: a complete structure solution, refinement and analysis program.
J. Appl. Cryst. (2009). 42, 339-341.
;
_computing_structure_refinement
;
XL, G.M. Sheldrick, Acta Cryst.
(2008). A64, 112-122
;
_computing_structure_solution
;
XM, G.M. Sheldrick, Acta Cryst.
(2008). A64, 112-122
;
_diffrn_ambient_temperature 99.99
_diffrn_detector_area_resol_mean 8
_diffrn_measured_fraction_theta_full 0.970
_diffrn_measured_fraction_theta_max 0.970
_diffrn_measurement_device_type 'Bruker SMART APEX CCD area detector'
_diffrn_measurement_method '\w and \f scans'
_diffrn_radiation_monochromator 'MX optics'
_diffrn_radiation_type CuK\a
_diffrn_radiation_wavelength 1.54184
_diffrn_reflns_av_R_equivalents 0.0000
_diffrn_reflns_av_unetI/netI 0.0480
_diffrn_reflns_limit_h_max 13
_diffrn_reflns_limit_h_min -13
_diffrn_reflns_limit_k_max 23
_diffrn_reflns_limit_k_min 0
_diffrn_reflns_limit_l_max 35
_diffrn_reflns_limit_l_min 0
_diffrn_reflns_number 12007
_diffrn_reflns_theta_full 67.72
_diffrn_reflns_theta_max 67.72
_diffrn_reflns_theta_min 2.67
_diffrn_source microsource
_diffrn_source_current 0.65
_diffrn_source_power 0.02925
_diffrn_source_voltage 45.0
_diffrn_standards_number 0
_exptl_absorpt_coefficient_mu 1.392
_exptl_absorpt_correction_T_max 0.9150
_exptl_absorpt_correction_T_min 0.8039
_exptl_absorpt_correction_type multi-scan
_exptl_absorpt_process_details 'TWINABS (Bruker)'
_exptl_crystal_colour colourless
_exptl_crystal_colour_primary colourless
_exptl_crystal_density_diffrn 1.160
_exptl_crystal_description block
_exptl_crystal_F_000 2408
_exptl_crystal_size_max 0.164
_exptl_crystal_size_mid 0.101
_exptl_crystal_size_min 0.065
_refine_diff_density_max 2.284
_refine_diff_density_min -1.136
_refine_diff_density_rms 0.299
_refine_ls_extinction_method none
_refine_ls_goodness_of_fit_ref 1.085
_refine_ls_hydrogen_treatment constr
_refine_ls_matrix_type full
_refine_ls_number_parameters 657
_refine_ls_number_reflns 12007
_refine_ls_number_restraints 175
_refine_ls_restrained_S_all 1.085
_refine_ls_R_factor_all 0.1417
_refine_ls_R_factor_gt 0.1303
_refine_ls_shift/su_max 0.000
_refine_ls_shift/su_mean 0.000
_refine_ls_structure_factor_coef Fsqd
_refine_ls_weighting_details 'calc w=1/[\s^2^(Fo^2^)+(0.1448P)^2^+69.8227P] where P=(Fo^2^+2Fc^2^)/3'
_refine_ls_weighting_scheme calc
_refine_ls_wR_factor_gt 0.3333
_refine_ls_wR_factor_ref 0.3435
_reflns_number_gt 10808
_reflns_number_total 12007
_reflns_threshold_expression >2sigma(I)
_cod_data_source_file ja2108118_si_002.cif
_cod_data_source_block n0858
_cod_database_code 4117523

loop_
_space_group_symop_id
_space_group_symop_operation_xyz
1 'x, y, z'
2 '-x, y+1/2, -z+1/2'
3 '-x, -y, -z'
4 'x, -y-1/2, z-1/2'

loop_
_atom_site_label
_atom_site_type_symbol
_atom_site_fract_x
_atom_site_fract_y
_atom_site_fract_z
_atom_site_U_iso_or_equiv
_atom_site_adp_type
_atom_site_occupancy
_atom_site_symmetry_multiplicity
_atom_site_calc_flag
_atom_site_refinement_flags
_atom_site_disorder_assembly
_atom_site_disorder_group
Zn1 Zn 0.45901(11) 0.07665(6) 0.45278(4) 0.0279(3) Uani 1 1 d . . .
Zn2 Zn 0.47293(11) 0.42177(6) 0.54421(4) 0.0268(3) Uani 1 1 d . . .
O1 O 0.4631(7) 0.1400(3) 0.3822(3) 0.0389(17) Uani 1 1 d . . .
O2 O 0.4625(7) 0.1795(3) 0.4527(2) 0.0362(16) Uani 1 1 d . . .
O3 O 0.4644(7) 0.0719(3) 0.5219(2) 0.0367(17) Uani 1 1 d . . .
O4 O 0.4454(6) -0.0109(3) 0.4191(2) 0.0275(14) Uani 1 1 d . . .
O5 O 0.4413(6) 0.4259(3) 0.4743(2) 0.0269(13) Uani 1 1 d . . .
O6 O 0.5207(6) 0.4897(3) 0.4243(2) 0.0265(14) Uani 1 1 d . . .
O7 O 0.4714(7) 0.3193(3) 0.5436(2) 0.0353(16) Uani 1 1 d . . .
O8 O 0.5000(7) 0.3601(3) 0.6143(2) 0.0347(16) Uani 1 1 d . . .
O9 O 0.5032(9) 0.2590(4) 0.2501(3) 0.053(2) Uani 1 1 d . . .
N1 N 0.5738(11) 0.3476(4) 0.2934(3) 0.049(3) Uani 1 1 d . . .
H1 H 0.6146 0.3847 0.2924 0.059 Uiso 1 1 calc R . .
N2 N 0.5897(11) 0.3452(4) 0.2178(3) 0.051(3) Uani 1 1 d . . .
H2 H 0.6410 0.3778 0.2249 0.061 Uiso 1 1 calc R . .
N3 N 0.6480(7) 0.0730(4) 0.4548(3) 0.0302(17) Uani 1 1 d . . .
N4 N 1.2694(7) 0.0768(4) 0.4471(3) 0.0334(19) Uani 1 1 d . . .
N5 N 0.6604(6) 0.4198(4) 0.5457(3) 0.0235(15) Uani 1 1 d . . .
N6 N 1.2887(7) 0.4241(4) 0.5428(3) 0.0294(17) Uani 1 1 d . . .
C1 C 0.4709(8) 0.1872(5) 0.4098(4) 0.030(2) Uani 1 1 d . . .
C2 C 0.4879(9) 0.2571(4) 0.3941(3) 0.027(2) Uani 1 1 d . . .
C3 C 0.4748(9) 0.3118(4) 0.4225(3) 0.0241(19) Uani 1 1 d . . .
H3 H 0.4499 0.3053 0.4515 0.029 Uiso 1 1 calc R . .
C4 C 0.4980(10) 0.3745(5) 0.4081(3) 0.029(2) Uani 1 1 d . . .
C5 C 0.5282(13) 0.3863(5) 0.3646(4) 0.045(3) Uani 1 1 d . . .
H5 H 0.5404 0.4305 0.3547 0.054 Uiso 1 1 calc R . .
C6 C 0.5401(12) 0.3318(5) 0.3354(3) 0.041(3) Uani 1 1 d . . .
C7 C 0.5156(11) 0.2659(4) 0.3498(3) 0.037(3) Uani 1 1 d . . .
H7 H 0.5180 0.2290 0.3297 0.044 Uiso 1 1 calc R . .
C8 C 0.4847(7) 0.4349(5) 0.4380(3) 0.028(2) Uani 1 1 d . . .
C9 C 0.5510(13) 0.3124(6) 0.2534(4) 0.047(3) Uani 1 1 d . . .
C10 C 0.5543(12) 0.3311(5) 0.1704(4) 0.040(3) Uani 1 1 d . . .
C11 C 0.5486(9) 0.3854(5) 0.1409(4) 0.033(2) Uani 1 1 d . . .
H11 H 0.5631 0.4291 0.1529 0.039 Uiso 1 1 calc R . .
C12 C 0.5215(9) 0.3752(4) 0.0936(3) 0.0247(19) Uani 1 1 d . . .
C13 C 0.4992(9) 0.3117(5) 0.0761(3) 0.029(2) Uani 1 1 d . . .
H13 H 0.4771 0.3053 0.0439 0.034 Uiso 1 1 calc R . .
C14 C 0.5093(8) 0.2577(5) 0.1056(3) 0.0263(19) Uani 1 1 d . . .
C15 C 0.5365(12) 0.2660(5) 0.1533(3) 0.038(3) Uani 1 1 d . . .
H15 H 0.5426 0.2287 0.1734 0.046 Uiso 1 1 calc R . .
C16 C 0.5119(7) 0.4359(5) 0.0625(3) 0.0216(18) Uani 1 1 d . . .
C17 C 0.4922(10) 0.1885(5) 0.0880(3) 0.032(2) Uani 1 1 d . . .
C18 C 0.7279(9) 0.0958(6) 0.4899(4) 0.041(3) Uani 1 1 d . . .
H18 H 0.6992 0.1124 0.5164 0.049 Uiso 1 1 calc R . .
C19 C 0.8464(11) 0.0962(7) 0.4896(4) 0.048(3) Uani 1 1 d . . .
H19 H 0.8985 0.1111 0.5160 0.058 Uiso 1 1 calc R . .
C20 C 0.8928(9) 0.0753(6) 0.4510(4) 0.036(2) Uani 1 1 d . . .
C21 C 0.8082(9) 0.0537(6) 0.4135(4) 0.040(3) Uani 1 1 d . . .
H21 H 0.8340 0.0388 0.3861 0.048 Uiso 1 1 calc R . .
C22 C 0.6919(11) 0.0543(6) 0.4165(4) 0.042(3) Uani 1 1 d . . .
H22 H 0.6374 0.0407 0.3904 0.050 Uiso 1 1 calc R . .
C23 C 1.0204(10) 0.0778(6) 0.4490(4) 0.039(2) Uani 1 1 d . . .
C24 C 1.0988(11) 0.1222(7) 0.4750(5) 0.053(3) Uani 1 1 d . . .
H24 H 1.0685 0.1545 0.4938 0.063 Uiso 1 1 calc R . .
C25 C 1.2175(10) 0.1197(6) 0.4736(4) 0.047(3) Uani 1 1 d . . .
H25 H 1.2674 0.1500 0.4924 0.056 Uiso 1 1 calc R . .
C26 C 1.1941(11) 0.0345(6) 0.4217(4) 0.044(3) Uani 1 1 d . . .
H26 H 1.2264 0.0038 0.4024 0.053 Uiso 1 1 calc R . .
C27 C 1.0757(9) 0.0330(6) 0.4221(4) 0.042(3) Uani 1 1 d . . .
H27 H 1.0286 0.0009 0.4038 0.051 Uiso 1 1 calc R . .
C28 C 0.7374(10) 0.4588(6) 0.5749(4) 0.036(2) Uani 1 1 d . . .
H28 H 0.7049 0.4858 0.5964 0.043 Uiso 1 1 calc R . .
C29 C 0.8558(11) 0.4613(6) 0.5751(4) 0.040(3) Uani 1 1 d . . .
H29 H 0.9042 0.4901 0.5957 0.049 Uiso 1 1 calc R . .
C30 C 0.9055(9) 0.4216(6) 0.5452(4) 0.039(2) Uani 1 1 d . . .
C31 C 0.8282(11) 0.3813(7) 0.5146(5) 0.054(3) Uani 1 1 d . . .
H31 H 0.8588 0.3545 0.4925 0.065 Uiso 1 1 calc R . .
C32 C 0.7073(10) 0.3811(7) 0.5170(4) 0.050(3) Uani 1 1 d . . .
H32 H 0.6567 0.3522 0.4973 0.059 Uiso 1 1 calc R . .
C33 C 1.0377(9) 0.4241(6) 0.5440(4) 0.033(2) Uani 1 1 d . . .
C34 C 1.1037(13) 0.4770(7) 0.5587(6) 0.064(4) Uani 1 1 d . . .
H34 H 1.0683 0.5157 0.5694 0.077 Uiso 1 1 calc R . .
C35 C 1.2280(13) 0.4743(9) 0.5580(7) 0.080(5) Uani 1 1 d . . .
H35 H 1.2729 0.5122 0.5695 0.096 Uiso 1 1 calc R . .
C36 C 1.2170(12) 0.3727(8) 0.5281(6) 0.076(5) Uani 1 1 d . . .
H36 H 1.2532 0.3337 0.5183 0.091 Uiso 1 1 calc R . .
C37 C 1.0918(12) 0.3720(8) 0.5261(6) 0.077(5) Uani 1 1 d . . .
H37 H 1.0462 0.3356 0.5123 0.092 Uiso 1 1 calc R . .
O1S O 0.1305(14) 0.8893(7) 0.3651(7) 0.087(4) Uani 0.702(15) 1 d PD . .
N1S N 0.1454(18) 0.7804(8) 0.3561(7) 0.087(4) Uani 0.702(15) 1 d PD . .
C1S C 0.180(2) 0.7157(9) 0.3752(9) 0.087(4) Uani 0.702(15) 1 d PD . .
H1SA H 0.2404 0.6964 0.3588 0.130 Uiso 0.702(15) 1 calc PR . .
H1SB H 0.1103 0.6864 0.3720 0.130 Uiso 0.702(15) 1 calc PR . .
H1SC H 0.2126 0.7206 0.4078 0.130 Uiso 0.702(15) 1 calc PR . .
C2S C 0.111(2) 0.7816(12) 0.3077(7) 0.087(4) Uani 0.702(15) 1 d PD . .
H2SA H 0.0544 0.7454 0.2985 0.130 Uiso 0.702(15) 1 calc PR . .
H2SB H 0.1813 0.7757 0.2926 0.130 Uiso 0.702(15) 1 calc PR . .
H2SC H 0.0734 0.8245 0.2985 0.130 Uiso 0.702(15) 1 calc PR . .
C3S C 0.159(2) 0.8328(9) 0.3816(8) 0.087(4) Uani 0.702(15) 1 d PD . .
H3S H 0.1903 0.8286 0.4133 0.104 Uiso 0.702(15) 1 calc PR . .
O2S O 0.348(3) 0.4891(9) 0.1933(5) 0.104(6) Uani 0.626(19) 1 d PD . .
N2S N 0.337(3) 0.5445(10) 0.2578(6) 0.104(6) Uani 0.626(19) 1 d PD . .
C4S C 0.346(4) 0.5460(13) 0.3075(6) 0.104(6) Uani 0.626(19) 1 d PD . .
H4SA H 0.4199 0.5686 0.3207 0.157 Uiso 0.626(19) 1 calc PR . .
H4SB H 0.3468 0.5004 0.3193 0.157 Uiso 0.626(19) 1 calc PR . .
H4SC H 0.2780 0.5702 0.3160 0.157 Uiso 0.626(19) 1 calc PR . .
C5S C 0.347(4) 0.6070(11) 0.2368(8) 0.104(6) Uani 0.626(19) 1 d PD . .
H5SA H 0.2680 0.6278 0.2305 0.157 Uiso 0.626(19) 1 calc PR . .
H5SB H 0.3784 0.6011 0.2079 0.157 Uiso 0.626(19) 1 calc PR . .
H5SC H 0.4004 0.6358 0.2574 0.157 Uiso 0.626(19) 1 calc PR . .
C6S C 0.340(4) 0.4899(11) 0.2358(7) 0.104(6) Uani 0.626(19) 1 d PD . .
H6S H 0.3359 0.4489 0.2517 0.125 Uiso 0.626(19) 1 calc PR . .
O3S O 0.1891(16) 0.4140(7) 0.3503(7) 0.102(4) Uani 0.773(16) 1 d PD . .
N3S N 0.177(2) 0.3053(8) 0.3526(7) 0.102(4) Uani 0.773(16) 1 d PD . .
C7S C 0.178(2) 0.2417(9) 0.3754(9) 0.102(4) Uani 0.773(16) 1 d PD . .
H7SA H 0.1062 0.2165 0.3628 0.153 Uiso 0.773(16) 1 calc PR . .
H7SB H 0.1785 0.2486 0.4084 0.153 Uiso 0.773(16) 1 calc PR . .
H7SC H 0.2485 0.2166 0.3705 0.153 Uiso 0.773(16) 1 calc PR . .
C8S C 0.196(2) 0.2999(11) 0.3059(8) 0.102(4) Uani 0.773(16) 1 d PD . .
H8SA H 0.2522 0.2635 0.3032 0.153 Uiso 0.773(16) 1 calc PR . .
H8SB H 0.2298 0.3418 0.2964 0.153 Uiso 0.773(16) 1 calc PR . .
H8SC H 0.1208 0.2908 0.2861 0.153 Uiso 0.773(16) 1 calc PR . .
C9S C 0.177(2) 0.3620(9) 0.3732(8) 0.102(4) Uani 0.773(16) 1 d PD . .
H9S H 0.1681 0.3645 0.4047 0.122 Uiso 0.773(16) 1 calc PR . .
O4S O 0.887(2) 0.3663(11) 0.4088(7) 0.079(4) Uani 0.50 1 d PD . .
N4S N 0.845(3) 0.2844(11) 0.3620(7) 0.079(4) Uani 0.50 1 d PD . .
C10S C 0.841(3) 0.2487(14) 0.3195(9) 0.079(4) Uani 0.50 1 d PD . .
H10A H 0.9098 0.2187 0.3217 0.119 Uiso 0.50 1 calc PR . .
H10B H 0.8436 0.2804 0.2944 0.119 Uiso 0.50 1 calc PR . .
H10C H 0.7677 0.2226 0.3135 0.119 Uiso 0.50 1 calc PR . .
C11S C 0.827(3) 0.2463(14) 0.4013(9) 0.079(4) Uani 0.50 1 d PD . .
H11A H 0.7822 0.2057 0.3913 0.119 Uiso 0.50 1 calc PR . .
H11B H 0.7816 0.2728 0.4207 0.119 Uiso 0.50 1 calc PR . .
H11C H 0.9039 0.2342 0.4189 0.119 Uiso 0.50 1 calc PR . .
C12S C 0.875(3) 0.3462(12) 0.3676(8) 0.079(4) Uani 0.50 1 d PD . .
H12S H 0.8871 0.3743 0.3428 0.095 Uiso 0.50 1 calc PR . .
O5S O 0.0565(17) 0.2126(10) 0.5634(5) 0.096(4) Uani 0.715(14) 1 d PD . .
N5S N 0.169(2) 0.1818(10) 0.6291(6) 0.096(4) Uani 0.715(14) 1 d PD . .
C13S C 0.223(3) 0.1876(13) 0.6767(7) 0.096(4) Uani 0.715(14) 1 d PD . .
H13A H 0.1681 0.1698 0.6964 0.143 Uiso 0.715(14) 1 calc PR . .
H13B H 0.2390 0.2346 0.6841 0.143 Uiso 0.715(14) 1 calc PR . .
H13C H 0.2971 0.1623 0.6817 0.143 Uiso 0.715(14) 1 calc PR . .
C14S C 0.177(3) 0.1159(11) 0.6112(8) 0.096(4) Uani 0.715(14) 1 d PD . .
H14A H 0.2613 0.1028 0.6143 0.143 Uiso 0.715(14) 1 calc PR . .
H14B H 0.1424 0.1151 0.5786 0.143 Uiso 0.715(14) 1 calc PR . .
H14C H 0.1347 0.0846 0.6283 0.143 Uiso 0.715(14) 1 calc PR . .
C15S C 0.114(2) 0.2271(12) 0.6033(7) 0.096(4) Uani 0.715(14) 1 d PD . .
H15S H 0.1160 0.2719 0.6138 0.115 Uiso 0.715(14) 1 calc PR . .
O6S O -0.003(3) 0.6429(12) 0.2391(10) 0.104(5) Uani 0.50 1 d PD . .
N6S N -0.001(3) 0.5372(12) 0.2501(9) 0.104(5) Uani 0.50 1 d PD . .
C16S C 0.003(4) 0.4671(13) 0.2396(13) 0.104(5) Uani 0.50 1 d PD . .
H16A H 0.0851 0.4548 0.2364 0.156 Uiso 0.50 1 calc PR . .
H16B H -0.0493 0.4579 0.2107 0.156 Uiso 0.50 1 calc PR . .
H16C H -0.0223 0.4411 0.2645 0.156 Uiso 0.50 1 calc PR . .
C17S C 0.000(4) 0.5518(17) 0.2974(10) 0.104(5) Uani 0.50 1 d PD . .
H17A H -0.0584 0.5240 0.3095 0.156 Uiso 0.50 1 calc PR . .
H17B H -0.0192 0.5989 0.3009 0.156 Uiso 0.50 1 calc PR . .
H17C H 0.0796 0.5427 0.3144 0.156 Uiso 0.50 1 calc PR . .
C18S C 0.008(4) 0.5847(13) 0.2216(10) 0.104(5) Uani 0.50 1 d PD . .
H18S H 0.0202 0.5777 0.1908 0.125 Uiso 0.50 1 calc PR . .
O7S O 0.673(3) 0.4683(10) 0.2638(13) 0.097(5) Uani 0.368(9) 1 d PD A 1
N7S N 0.6705(17) 0.5783(7) 0.2656(7) 0.097(5) Uani 0.736(18) 1 d PD . .
C19S C 0.678(2) 0.5695(10) 0.3159(8) 0.097(5) Uani 0.736(18) 1 d PD A .
H19A H 0.7450 0.5400 0.3271 0.145 Uiso 0.736(18) 1 calc PR . .
H19B H 0.6042 0.5496 0.3227 0.145 Uiso 0.736(18) 1 calc PR . .
H19C H 0.6905 0.6129 0.3311 0.145 Uiso 0.736(18) 1 calc PR . .
C20S C 0.688(2) 0.6444(9) 0.2506(9) 0.097(5) Uani 0.736(18) 1 d PD A .
H20A H 0.6335 0.6746 0.2632 0.145 Uiso 0.736(18) 1 calc PR . .
H20B H 0.6722 0.6461 0.2169 0.145 Uiso 0.736(18) 1 calc PR . .
H20C H 0.7702 0.6581 0.2613 0.145 Uiso 0.736(18) 1 calc PR . .
C21S C 0.671(2) 0.5243(9) 0.2432(8) 0.097(5) Uani 0.736(18) 1 d PD A .
H21S H 0.6688 0.5255 0.2109 0.116 Uiso 0.368(9) 1 calc PR A 1
H21A H 0.6753 0.4786 0.2517 0.116 Uiso 0.368(9) 1 calc PR A 2
O7T O 0.662(3) 0.5553(14) 0.2044(10) 0.097(5) Uani 0.368(9) 1 d PD A 2

loop_
_atom_site_aniso_label
_atom_site_aniso_U_11
_atom_site_aniso_U_22
_atom_site_aniso_U_33
_atom_site_aniso_U_23
_atom_site_aniso_U_13
_atom_site_aniso_U_12
Zn1 0.0387(7) 0.0161(6) 0.0300(7) -0.0004(5) 0.0083(6) 0.0008(6)
Zn2 0.0354(7) 0.0161(6) 0.0302(6) -0.0006(5) 0.0092(6) -0.0010(6)
O1 0.053(5) 0.022(4) 0.041(4) 0.001(3) 0.005(3) 0.010(3)
O2 0.047(4) 0.028(4) 0.037(4) 0.002(3) 0.020(4) -0.007(3)
O3 0.067(5) 0.013(3) 0.033(4) -0.002(3) 0.016(3) 0.006(3)
O4 0.025(3) 0.024(3) 0.038(4) 0.004(3) 0.017(3) 0.015(3)
O5 0.032(3) 0.022(3) 0.028(3) -0.003(3) 0.008(3) -0.008(3)
O6 0.034(4) 0.014(3) 0.033(3) -0.006(3) 0.011(3) -0.002(3)
O7 0.052(4) 0.027(4) 0.027(3) 0.005(3) 0.006(3) 0.000(3)
O8 0.048(4) 0.022(4) 0.033(4) 0.001(3) 0.005(3) -0.002(3)
O9 0.096(7) 0.019(4) 0.045(5) -0.004(3) 0.018(5) -0.021(4)
N1 0.090(8) 0.023(4) 0.035(5) -0.006(4) 0.015(5) -0.020(5)
N2 0.100(9) 0.024(5) 0.029(5) -0.007(4) 0.014(5) -0.024(5)
N3 0.031(4) 0.017(4) 0.045(5) 0.001(3) 0.016(4) -0.010(3)
N4 0.038(4) 0.018(4) 0.047(5) -0.003(4) 0.014(4) 0.004(4)
N5 0.015(3) 0.018(3) 0.042(4) 0.003(3) 0.019(3) 0.001(3)
N6 0.034(4) 0.012(3) 0.043(5) 0.000(3) 0.010(4) 0.000(3)
C1 0.025(5) 0.021(5) 0.044(6) 0.013(4) 0.008(4) -0.010(4)
C2 0.034(5) 0.017(4) 0.031(5) -0.003(4) 0.008(4) -0.002(4)
C3 0.034(5) 0.021(5) 0.017(4) -0.001(3) 0.006(4) -0.004(4)
C4 0.045(6) 0.016(4) 0.025(4) 0.003(4) -0.002(4) -0.003(4)
C5 0.090(9) 0.013(5) 0.038(6) -0.002(4) 0.022(6) -0.008(5)
C6 0.080(9) 0.017(5) 0.025(5) -0.001(4) 0.008(5) -0.008(5)
C7 0.069(8) 0.007(4) 0.034(5) -0.004(4) 0.008(5) 0.001(4)
C8 0.004(3) 0.037(6) 0.043(5) 0.003(4) 0.005(4) 0.005(4)
C9 0.079(9) 0.040(7) 0.025(5) 0.001(4) 0.016(5) -0.007(6)
C10 0.068(8) 0.024(5) 0.029(5) -0.003(4) 0.010(5) -0.007(5)
C11 0.040(6) 0.019(5) 0.037(5) 0.001(4) -0.002(4) -0.008(4)
C12 0.037(5) 0.016(4) 0.026(4) -0.010(4) 0.018(4) -0.004(4)
C13 0.038(5) 0.021(5) 0.027(5) -0.002(4) 0.004(4) -0.011(4)
C14 0.024(4) 0.029(5) 0.026(5) -0.007(4) 0.004(4) -0.007(4)
C15 0.073(8) 0.013(4) 0.027(5) 0.000(4) 0.002(5) -0.008(5)
C16 0.009(3) 0.029(5) 0.028(4) -0.005(4) 0.007(3) -0.004(3)
C17 0.054(6) 0.014(4) 0.027(5) -0.011(4) 0.006(5) 0.000(4)
C18 0.027(5) 0.055(7) 0.042(6) -0.004(5) 0.011(5) 0.013(5)
C19 0.049(7) 0.065(8) 0.033(6) -0.012(5) 0.017(5) -0.010(6)
C20 0.034(5) 0.035(5) 0.039(6) -0.003(5) 0.007(5) -0.003(5)
C21 0.027(5) 0.048(7) 0.044(6) -0.017(5) 0.003(5) -0.003(5)
C22 0.048(7) 0.041(6) 0.038(6) -0.007(5) 0.013(5) 0.001(5)
C23 0.038(5) 0.040(6) 0.042(6) 0.000(5) 0.016(5) 0.012(5)
C24 0.047(7) 0.050(7) 0.069(8) -0.029(6) 0.034(6) -0.012(6)
C25 0.027(5) 0.050(7) 0.065(8) -0.022(6) 0.014(5) 0.017(5)
C26 0.041(6) 0.044(7) 0.044(6) -0.015(5) -0.002(5) 0.005(5)
C27 0.024(5) 0.054(7) 0.049(7) -0.016(5) 0.004(5) 0.000(5)
C28 0.036(6) 0.039(6) 0.035(5) -0.006(5) 0.013(5) -0.009(5)
C29 0.043(6) 0.035(6) 0.044(6) -0.015(5) 0.008(5) -0.008(5)
C30 0.034(5) 0.039(6) 0.047(6) -0.001(5) 0.013(5) -0.013(5)
C31 0.038(6) 0.061(8) 0.059(8) -0.031(7) -0.007(6) 0.001(6)
C32 0.033(6) 0.061(8) 0.054(7) -0.035(6) 0.004(5) 0.002(5)
C33 0.035(5) 0.033(5) 0.035(5) 0.000(5) 0.018(5) 0.005(5)
C34 0.050(8) 0.048(8) 0.094(11) -0.012(7) 0.007(8) 0.003(6)
C35 0.048(8) 0.075(11) 0.118(14) -0.051(10) 0.015(9) -0.002(7)
C36 0.036(7) 0.072(10) 0.120(14) -0.053(10) 0.014(8) -0.019(7)
C37 0.036(7) 0.072(10) 0.121(14) -0.058(10) 0.007(8) 0.002(7)
O1S 0.061(6) 0.072(6) 0.122(9) -0.028(6) -0.006(6) 0.003(5)
N1S 0.061(6) 0.072(6) 0.122(9) -0.028(6) -0.006(6) 0.003(5)
C1S 0.061(6) 0.072(6) 0.122(9) -0.028(6) -0.006(6) 0.003(5)
C2S 0.061(6) 0.072(6) 0.122(9) -0.028(6) -0.006(6) 0.003(5)
C3S 0.061(6) 0.072(6) 0.122(9) -0.028(6) -0.006(6) 0.003(5)
O2S 0.182(15) 0.071(8) 0.060(6) -0.020(5) 0.019(8) -0.021(8)
N2S 0.182(15) 0.071(8) 0.060(6) -0.020(5) 0.019(8) -0.021(8)
C4S 0.182(15) 0.071(8) 0.060(6) -0.020(5) 0.019(8) -0.021(8)
C5S 0.182(15) 0.071(8) 0.060(6) -0.020(5) 0.019(8) -0.021(8)
C6S 0.182(15) 0.071(8) 0.060(6) -0.020(5) 0.019(8) -0.021(8)
O3S 0.093(7) 0.069(6) 0.135(10) 0.009(6) -0.009(7) 0.004(6)
N3S 0.093(7) 0.069(6) 0.135(10) 0.009(6) -0.009(7) 0.004(6)
C7S 0.093(7) 0.069(6) 0.135(10) 0.009(6) -0.009(7) 0.004(6)
C8S 0.093(7) 0.069(6) 0.135(10) 0.009(6) -0.009(7) 0.004(6)
C9S 0.093(7) 0.069(6) 0.135(10) 0.009(6) -0.009(7) 0.004(6)
O4S 0.071(8) 0.073(8) 0.086(9) -0.023(7) -0.010(7) -0.009(7)
N4S 0.071(8) 0.073(8) 0.086(9) -0.023(7) -0.010(7) -0.009(7)
C10S 0.071(8) 0.073(8) 0.086(9) -0.023(7) -0.010(7) -0.009(7)
C11S 0.071(8) 0.073(8) 0.086(9) -0.023(7) -0.010(7) -0.009(7)
C12S 0.071(8) 0.073(8) 0.086(9) -0.023(7) -0.010(7) -0.009(7)
O5S 0.103(9) 0.104(8) 0.084(7) -0.004(6) 0.031(6) -0.015(7)
N5S 0.103(9) 0.104(8) 0.084(7) -0.004(6) 0.031(6) -0.015(7)
C13S 0.103(9) 0.104(8) 0.084(7) -0.004(6) 0.031(6) -0.015(7)
C14S 0.103(9) 0.104(8) 0.084(7) -0.004(6) 0.031(6) -0.015(7)
C15S 0.103(9) 0.104(8) 0.084(7) -0.004(6) 0.031(6) -0.015(7)
O6S 0.086(9) 0.088(11) 0.131(14) 0.010(10) -0.005(10) -0.010(10)
N6S 0.086(9) 0.088(11) 0.131(14) 0.010(10) -0.005(10) -0.010(10)
C16S 0.086(9) 0.088(11) 0.131(14) 0.010(10) -0.005(10) -0.010(10)
C17S 0.086(9) 0.088(11) 0.131(14) 0.010(10) -0.005(10) -0.010(10)
C18S 0.086(9) 0.088(11) 0.131(14) 0.010(10) -0.005(10) -0.010(10)
O7S 0.068(6) 0.047(5) 0.172(12) 0.006(6) 0.009(8) -0.020(5)
N7S 0.068(6) 0.047(5) 0.172(12) 0.006(6) 0.009(8) -0.020(5)
C19S 0.068(6) 0.047(5) 0.172(12) 0.006(6) 0.009(8) -0.020(5)
C20S 0.068(6) 0.047(5) 0.172(12) 0.006(6) 0.009(8) -0.020(5)
C21S 0.068(6) 0.047(5) 0.172(12) 0.006(6) 0.009(8) -0.020(5)
O7T 0.068(6) 0.047(5) 0.172(12) 0.006(6) 0.009(8) -0.020(5)

loop_
_atom_type_symbol
_atom_type_description
_atom_type_scat_dispersion_real
_atom_type_scat_dispersion_imag
_atom_type_scat_source
C C 0.0181 0.0091 'International Tables Vol C Tables 4.2.6.8 and 6.1.1.4'
H H 0.0000 0.0000 'International Tables Vol C Tables 4.2.6.8 and 6.1.1.4'
N N 0.0311 0.0180 'International Tables Vol C Tables 4.2.6.8 and 6.1.1.4'
O O 0.0492 0.0322 'International Tables Vol C Tables 4.2.6.8 and 6.1.1.4'
Zn Zn -1.5491 0.6778 'International Tables Vol C Tables 4.2.6.8 and 6.1.1.4'

loop_
_geom_angle_atom_site_label_1
_geom_angle_atom_site_label_2
_geom_angle_atom_site_label_3
_geom_angle
_geom_angle_site_symmetry_1
_geom_angle_site_symmetry_3
O1 Zn1 C1 28.6(3) . .
O2 Zn1 O1 58.3(3) . .
O2 Zn1 N3 90.8(3) . .
O2 Zn1 N4 91.0(3) . 1_455
O2 Zn1 C1 29.9(3) . .
O3 Zn1 O1 151.2(3) . .
O3 Zn1 O2 92.9(3) . .
O3 Zn1 N3 95.4(3) . .
O3 Zn1 N4 87.4(3) . 1_455
O3 Zn1 C1 122.6(3) . .
O4 Zn1 O1 92.6(2) . .
O4 Zn1 O2 150.7(3) . .
O4 Zn1 O3 116.3(3) . .
O4 Zn1 N3 89.2(3) . .
O4 Zn1 N4 87.8(3) . 1_455
O4 Zn1 C1 121.2(3) . .
N3 Zn1 O1 83.8(3) . .
N3 Zn1 C1 85.1(3) . .
N4 Zn1 O1 94.7(3) 1_455 .
N4 Zn1 N3 176.6(3) 1_455 .
N4 Zn1 C1 95.1(3) 1_455 .
O5 Zn2 O7 91.8(3) . .
O5 Zn2 O8 151.0(2) . .
O5 Zn2 N5 92.5(3) . .
O5 Zn2 N6 87.5(3) . 1_455
O5 Zn2 C17 122.2(3) . 4_566
O6 Zn2 O5 114.9(3) 3_666 .
O6 Zn2 O7 153.1(3) 3_666 .
O6 Zn2 O8 94.0(3) 3_666 .
O6 Zn2 N5 92.4(3) 3_666 .
O6 Zn2 N6 87.4(3) 3_666 1_455
O6 Zn2 C17 122.8(3) 3_666 4_566
O7 Zn2 O8 59.2(2) . .
O7 Zn2 N5 89.4(3) . .
O7 Zn2 N6 90.9(3) . 1_455
O7 Zn2 C17 30.4(3) . 4_566
O8 Zn2 C17 28.8(3) . 4_566
N5 Zn2 O8 88.6(3) . .
N5 Zn2 C17 88.0(3) . 4_566
N6 Zn2 O8 91.5(3) 1_455 .
N6 Zn2 N5 179.8(3) 1_455 .
N6 Zn2 C17 92.2(4) 1_455 4_566
C1 O1 Zn1 81.3(6) . .
C1 O2 Zn1 97.2(6) . .
C16 O3 Zn1 155.8(7) 4_566 .
C16 O4 Zn1 122.1(6) 2_645 .
C8 O5 Zn2 146.4(6) . .
C8 O6 Zn2 128.2(6) . 3_666
C17 O7 Zn2 96.3(6) 4_566 .
C17 O8 Zn2 83.2(5) 4_566 .
C6 N1 H1 116.2 . .
C9 N1 H1 116.2 . .
C9 N1 C6 127.6(10) . .
C9 N2 H2 117.2 . .
C9 N2 C10 125.5(10) . .
C10 N2 H2 117.2 . .
C18 N3 Zn1 124.5(7) . .
C18 N3 C22 116.2(9) . .
C22 N3 Zn1 118.8(7) . .
C25 N4 Zn1 118.5(8) . 1_655
C26 N4 Zn1 126.3(7) . 1_655
C26 N4 C25 115.0(10) . .
C28 N5 Zn2 123.0(7) . .
C32 N5 Zn2 120.0(7) . .
C32 N5 C28 117.0(8) . .
C35 N6 Zn2 125.3(9) . 1_655
C35 N6 C36 111.4(11) . .
C36 N6 Zn2 123.2(8) . 1_655
O1 C1 Zn1 70.1(5) . .
O1 C1 O2 122.8(8) . .
O1 C1 C2 120.7(9) . .
O2 C1 Zn1 53.0(4) . .
O2 C1 C2 116.5(9) . .
C2 C1 Zn1 168.5(7) . .
C3 C2 C1 121.2(9) . .
C7 C2 C1 117.7(8) . .
C7 C2 C3 121.0(8) . .
C2 C3 H3 120.2 . .
C4 C3 C2 119.7(8) . .
C4 C3 H3 120.2 . .
C3 C4 C5 121.7(9) . .
C3 C4 C8 121.0(9) . .
C5 C4 C8 117.2(8) . .
C4 C5 H5 120.4 . .
C4 C5 C6 119.2(9) . .
C6 C5 H5 120.4 . .
N1 C6 C5 115.5(9) . .
N1 C6 C7 124.7(9) . .
C5 C6 C7 119.8(10) . .
C2 C7 C6 118.4(9) . .
C2 C7 H7 120.8 . .
C6 C7 H7 120.8 . .
O5 C8 O6 125.9(9) . .
O5 C8 C4 117.7(9) . .
O6 C8 C4 116.4(8) . .
O9 C9 N1 123.7(10) . .
O9 C9 N2 124.5(10) . .
N1 C9 N2 111.8(10) . .
C11 C10 N2 116.0(9) . .
C11 C10 C15 121.0(9) . .
C15 C10 N2 122.7(9) . .
C10 C11 H11 120.3 . .
C10 C11 C12 119.5(9) . .
C12 C11 H11 120.3 . .
C11 C12 C16 118.1(8) . .
C13 C12 C11 120.5(9) . .
C13 C12 C16 121.4(8) . .
C12 C13 H13 120.2 . .
C14 C13 C12 119.6(9) . .
C14 C13 H13 120.2 . .
C13 C14 C15 121.4(9) . .
C13 C14 C17 121.4(8) . .
C15 C14 C17 117.2(8) . .
C10 C15 H15 121.1 . .
C14 C15 C10 117.9(9) . .
C14 C15 H15 121.1 . .
O3 C16 O4 127.0(9) 4_565 2_655
O3 C16 C12 117.4(8) 4_565 .
O4 C16 C12 115.5(8) 2_655 .
O7 C17 Zn2 53.2(4) 4_565 4_565
O7 C17 C14 117.1(8) 4_565 .
O8 C17 Zn2 68.0(5) 4_565 4_565
O8 C17 O7 121.2(8) 4_565 4_565
O8 C17 C14 121.7(8) 4_565 .
C14 C17 Zn2 169.5(7) . 4_565
N3 C18 H18 118.2 . .
N3 C18 C19 123.7(10) . .
C19 C18 H18 118.2 . .
C18 C19 H19 119.7 . .
C18 C19 C20 120.6(11) . .
C20 C19 H19 119.7 . .
C19 C20 C21 115.6(10) . .
C19 C20 C23 121.8(11) . .
C21 C20 C23 122.6(10) . .
C20 C21 H21 119.8 . .
C22 C21 C20 120.4(11) . .
C22 C21 H21 119.8 . .
N3 C22 H22 118.3 . .
C21 C22 N3 123.4(11) . .
C21 C22 H22 118.3 . .
C24 C23 C20 123.5(10) . .
C24 C23 C27 114.2(10) . .
C27 C23 C20 122.1(11) . .
C23 C24 H24 119.6 . .
C25 C24 C23 120.9(11) . .
C25 C24 H24 119.6 . .
N4 C25 C24 124.2(12) . .
N4 C25 H25 117.9 . .
C24 C25 H25 117.9 . .
N4 C26 H26 117.9 . .
N4 C26 C27 124.2(11) . .
C27 C26 H26 117.9 . .
C23 C27 H27 119.3 . .
C26 C27 C23 121.5(11) . .
C26 C27 H27 119.3 . .
N5 C28 H28 117.8 . .
C29 C28 N5 124.5(10) . .
C29 C28 H28 117.8 . .
C28 C29 H29 120.5 . .
C28 C29 C30 119.0(10) . .
C30 C29 H29 120.5 . .
C29 C30 C31 117.7(10) . .
C29 C30 C33 120.3(11) . .
C31 C30 C33 122.0(11) . .
C30 C31 H31 120.2 . .
C32 C31 C30 119.6(11) . .
C32 C31 H31 120.2 . .
N5 C32 C31 122.1(11) . .
N5 C32 H32 118.9 . .
C31 C32 H32 118.9 . .
C34 C33 C30 122.1(11) . .
C34 C33 C37 118.1(11) . .
C37 C33 C30 119.7(11) . .
C33 C34 H34 120.8 . .
C33 C34 C35 118.5(13) . .
C35 C34 H34 120.8 . .
N6 C35 C34 127.1(14) . .
N6 C35 H35 116.5 . .
C34 C35 H35 116.5 . .
N6 C36 H36 117.3 . .
N6 C36 C37 125.3(14) . .
C37 C36 H36 117.3 . .
C33 C37 C36 119.2(13) . .
C33 C37 H37 120.4 . .
C36 C37 H37 120.4 . .
C2S N1S C1S 115.1(15) . .
C3S N1S C1S 120.2(17) . .
C3S N1S C2S 124.3(17) . .
N1S C1S H1SA 109.5 . .
N1S C1S H1SB 109.5 . .
N1S C1S H1SC 109.5 . .
H1SA C1S H1SB 109.5 . .
H1SA C1S H1SC 109.5 . .
H1SB C1S H1SC 109.5 . .
N1S C2S H2SA 109.5 . .
N1S C2S H2SB 109.5 . .
N1S C2S H2SC 109.5 . .
H2SA C2S H2SB 109.5 . .
H2SA C2S H2SC 109.5 . .
H2SB C2S H2SC 109.5 . .
O1S C3S N1S 120.7(19) . .
O1S C3S H3S 119.7 . .
N1S C3S H3S 119.7 . .
C5S N2S C4S 115.1(16) . .
C6S N2S C4S 121.7(18) . .
C6S N2S C5S 122.3(17) . .
N2S C4S H4SA 109.5 . .
N2S C4S H4SB 109.5 . .
N2S C4S H4SC 109.5 . .
H4SA C4S H4SB 109.5 . .
H4SA C4S H4SC 109.5 . .
H4SB C4S H4SC 109.5 . .
N2S C5S H5SA 109.5 . .
N2S C5S H5SB 109.5 . .
N2S C5S H5SC 109.5 . .
H5SA C5S H5SB 109.5 . .
H5SA C5S H5SC 109.5 . .
H5SB C5S H5SC 109.5 . .
O2S C6S N2S 121(2) . .
O2S C6S H6S 119.3 . .
N2S C6S H6S 119.3 . .
C8S N3S C7S 113.0(16) . .
C9S N3S C7S 124.2(18) . .
C9S N3S C8S 122.0(17) . .
N3S C7S H7SA 109.5 . .
N3S C7S H7SB 109.5 . .
N3S C7S H7SC 109.5 . .
H7SA C7S H7SB 109.5 . .
H7SA C7S H7SC 109.5 . .
H7SB C7S H7SC 109.5 . .
N3S C8S H8SA 109.5 . .
N3S C8S H8SB 109.5 . .
N3S C8S H8SC 109.5 . .
H8SA C8S H8SB 109.5 . .
H8SA C8S H8SC 109.5 . .
H8SB C8S H8SC 109.5 . .
O3S C9S N3S 118(2) . .
O3S C9S H9S 121.0 . .
N3S C9S H9S 121.0 . .
C11S N4S C10S 116.7(18) . .
C12S N4S C10S 124(2) . .
C12S N4S C11S 118.7(18) . .
N4S C10S H10A 109.5 . .
N4S C10S H10B 109.5 . .
N4S C10S H10C 109.5 . .
H10A C10S H10B 109.5 . .
H10A C10S H10C 109.5 . .
H10B C10S H10C 109.5 . .
N4S C11S H11A 109.5 . .
N4S C11S H11B 109.5 . .
N4S C11S H11C 109.5 . .
H11A C11S H11B 109.5 . .
H11A C11S H11C 109.5 . .
H11B C11S H11C 109.5 . .
O4S C12S N4S 115(2) . .
O4S C12S H12S 122.7 . .
N4S C12S H12S 122.7 . .
C14S N5S C13S 112.8(17) . .
C15S N5S C13S 127.6(18) . .
C15S N5S C14S 119.5(17) . .
N5S C13S H13A 109.5 . .
N5S C13S H13B 109.5 . .
N5S C13S H13C 109.5 . .
H13A C13S H13B 109.5 . .
H13A C13S H13C 109.5 . .
H13B C13S H13C 109.5 . .
N5S C14S H14A 109.5 . .
N5S C14S H14B 109.5 . .
N5S C14S H14C 109.5 . .
H14A C14S H14B 109.5 . .
H14A C14S H14C 109.5 . .
H14B C14S H14C 109.5 . .
O5S C15S H15S 119.6 . .
N5S C15S O5S 121(2) . .
N5S C15S H15S 119.6 . .
C17S N6S C16S 115(2) . .
C18S N6S C16S 125(2) . .
C18S N6S C17S 120(2) . .
N6S C16S H16A 109.5 . .
N6S C16S H16B 109.5 . .
N6S C16S H16C 109.5 . .
H16A C16S H16B 109.5 . .
H16A C16S H16C 109.5 . .
H16B C16S H16C 109.5 . .
N6S C17S H17A 109.5 . .
N6S C17S H17B 109.5 . .
N6S C17S H17C 109.5 . .
H17A C17S H17B 109.5 . .
H17A C17S H17C 109.5 . .
H17B C17S H17C 109.5 . .
O6S C18S H18S 123.5 . .
N6S C18S O6S 113(2) . .
N6S C18S H18S 123.5 . .
C19S N7S O7T 158.6(15) . .
C20S N7S C19S 115.7(16) . .
C20S N7S O7T 85.4(15) . .
C21S N7S C19S 114.3(15) . .
C21S N7S C20S 128.7(19) . .
C21S N7S O7T 44.3(11) . .
N7S C19S H19A 109.5 . .
N7S C19S H19B 109.5 . .
N7S C19S H19C 109.5 . .
H19A C19S H19B 109.5 . .
H19A C19S H19C 109.5 . .
H19B C19S H19C 109.5 . .
N7S C20S H20A 109.5 . .
N7S C20S H20B 109.5 . .
N7S C20S H20C 109.5 . .
H20A C20S H20B 109.5 . .
H20A C20S H20C 109.5 . .
H20B C20S H20C 109.5 . .
O7S C21S H21S 119.7 . .
O7S C21S H21A 13.5 . .
O7S C21S O7T 147(3) . .
N7S C21S O7S 121(2) . .
N7S C21S H21S 119.7 . .
N7S C21S H21A 133.8 . .
N7S C21S O7T 92(2) . .
H21S C21S H21A 106.4 . .
O7T C21S H21S 27.5 . .
O7T C21S H21A 133.8 . .
C21S O7T N7S 43.4(13) . .

loop_
_geom_bond_atom_site_label_1
_geom_bond_atom_site_label_2
_geom_bond_distance
_geom_bond_site_symmetry_2
Zn1 O1 2.442(7) .
Zn1 O2 2.065(7) .
Zn1 O3 2.027(7) .
Zn1 O4 2.012(7) .
Zn1 N3 2.144(8) .
Zn1 N4 2.139(8) 1_455
Zn1 C1 2.567(9) .
Zn2 O5 2.036(6) .
Zn2 O6 1.999(6) 3_666
Zn2 O7 2.057(7) .
Zn2 O8 2.384(7) .
Zn2 N5 2.128(7) .
Zn2 N6 2.092(8) 1_455
Zn2 C17 2.553(9) 4_566
O1 C1 1.242(12) .
O2 C1 1.288(12) .
O3 C16 1.244(11) 4_566
O4 C16 1.263(11) 2_645
O5 C8 1.257(11) .
O6 Zn2 1.999(6) 3_666
O6 C8 1.261(12) .
O7 C17 1.301(12) 4_566
O8 C17 1.239(12) 4_566
O9 C9 1.200(15) .
N1 H1 0.8800 .
N1 C6 1.388(14) .
N1 C9 1.364(14) .
N2 H2 0.8800 .
N2 C9 1.364(14) .
N2 C10 1.421(14) .
N3 C18 1.347(14) .
N3 C22 1.354(14) .
N4 Zn1 2.139(8) 1_655
N4 C25 1.357(13) .
N4 C26 1.347(14) .
N5 C28 1.375(13) .
N5 C32 1.320(13) .
N6 Zn2 2.092(8) 1_655
N6 C35 1.336(17) .
N6 C36 1.345(16) .
C1 C2 1.499(12) .
C2 C3 1.401(12) .
C2 C7 1.399(14) .
C3 H3 0.9500 .
C3 C4 1.366(13) .
C4 C5 1.396(15) .
C4 C8 1.519(13) .
C5 H5 0.9500 .
C5 C6 1.410(14) .
C6 C7 1.428(13) .
C7 H7 0.9500 .
C10 C11 1.387(14) .
C10 C15 1.404(14) .
C11 H11 0.9500 .
C11 C12 1.395(14) .
C12 C13 1.383(13) .
C12 C16 1.518(13) .
C13 H13 0.9500 .
C13 C14 1.383(13) .
C14 C15 1.401(13) .
C14 C17 1.486(12) .
C15 H15 0.9500 .
C16 O3 1.244(11) 4_565
C16 O4 1.263(11) 2_655
C17 Zn2 2.553(9) 4_565
C17 O7 1.301(12) 4_565
C17 O8 1.239(12) 4_565
C18 H18 0.9500 .
C18 C19 1.351(16) .
C19 H19 0.9500 .
C19 C20 1.388(15) .
C20 C21 1.418(15) .
C20 C23 1.464(14) .
C21 H21 0.9500 .
C21 C22 1.339(16) .
C22 H22 0.9500 .
C23 C24 1.403(17) .
C23 C27 1.408(15) .
C24 H24 0.9500 .
C24 C25 1.358(16) .
C25 H25 0.9500 .
C26 H26 0.9500 .
C26 C27 1.349(17) .
C27 H27 0.9500 .
C28 H28 0.9500 .
C28 C29 1.348(16) .
C29 H29 0.9500 .
C29 C30 1.373(16) .
C30 C31 1.413(16) .
C30 C33 1.511(13) .
C31 H31 0.9500 .
C31 C32 1.389(17) .
C32 H32 0.9500 .
C33 C34 1.336(18) .
C33 C37 1.360(17) .
C34 H34 0.9500 .
C34 C35 1.42(2) .
C35 H35 0.9500 .
C36 H36 0.9500 .
C36 C37 1.417(19) .
C37 H37 0.9500 .
O1S C3S 1.256(17) .
N1S C1S 1.445(17) .
N1S C2S 1.419(18) .
N1S C3S 1.288(17) .
C1S H1SA 0.9800 .
C1S H1SB 0.9800 .
C1S H1SC 0.9800 .
C2S H2SA 0.9800 .
C2S H2SB 0.9800 .
C2S H2SC 0.9800 .
C3S H3S 0.9500 .
O2S C6S 1.269(17) .
N2S C4S 1.452(17) .
N2S C5S 1.409(18) .
N2S C6S 1.275(18) .
C4S H4SA 0.9800 .
C4S H4SB 0.9800 .
C4S H4SC 0.9800 .
C5S H5SA 0.9800 .
C5S H5SB 0.9800 .
C5S H5SC 0.9800 .
C6S H6S 0.9500 .
O3S C9S 1.261(17) .
N3S C7S 1.443(17) .
N3S C8S 1.429(18) .
N3S C9S 1.289(18) .
C7S H7SA 0.9800 .
C7S H7SB 0.9800 .
C7S H7SC 0.9800 .
C8S H8SA 0.9800 .
C8S H8SB 0.9800 .
C8S H8SC 0.9800 .
C9S H9S 0.9500 .
O4S C12S 1.265(18) .
N4S C10S 1.437(18) .
N4S C11S 1.428(19) .
N4S C12S 1.290(19) .
C10S H10A 0.9800 .
C10S H10B 0.9800 .
C10S H10C 0.9800 .
C11S H11A 0.9800 .
C11S H11B 0.9800 .
C11S H11C 0.9800 .
C12S H12S 0.9500 .
O5S C15S 1.289(17) .
N5S C13S 1.446(17) .
N5S C14S 1.433(18) .
N5S C15S 1.282(18) .
C13S H13A 0.9800 .
C13S H13B 0.9800 .
C13S H13C 0.9800 .
C14S H14A 0.9800 .
C14S H14B 0.9800 .
C14S H14C 0.9800 .
C15S H15S 0.9500 .
O6S C18S 1.289(18) .
N6S C16S 1.443(19) .
N6S C17S 1.419(19) .
N6S C18S 1.284(19) .
C16S H16A 0.9800 .
C16S H16B 0.9800 .
C16S H16C 0.9800 .
C17S H17A 0.9800 .
C17S H17B 0.9800 .
C17S H17C 0.9800 .
C18S H18S 0.9500 .
O7S C21S 1.275(17) .
N7S C19S 1.480(18) .
N7S C20S 1.421(17) .
N7S C21S 1.270(18) .
N7S O7T 1.85(4) .
C19S H19A 0.9800 .
C19S H19B 0.9800 .
C19S H19C 0.9800 .
C20S H20A 0.9800 .
C20S H20B 0.9800 .
C20S H20C 0.9800 .
C21S H21S 0.9500 .
C21S H21A 0.9500 .
C21S O7T 1.292(18) .

loop_
_geom_torsion_atom_site_label_1
_geom_torsion_atom_site_label_2
_geom_torsion_atom_site_label_3
_geom_torsion_atom_site_label_4
_geom_torsion
_geom_torsion_site_symmetry_1
_geom_torsion_site_symmetry_4
Zn1 O1 C1 O2 -5.9(9) . .
Zn1 O1 C1 C2 175.6(9) . .
Zn1 O2 C1 O1 6.9(11) . .
Zn1 O2 C1 C2 -174.5(7) . .
Zn1 N3 C18 C19 -176.5(10) . .
Zn1 N3 C22 C21 176.4(10) . .
Zn1 N4 C25 C24 -176.3(12) 1_655 .
Zn1 N4 C26 C27 174.3(10) 1_655 .
Zn1 C1 C2 C3 -33(4) . .
Zn1 C1 C2 C7 148(3) . .
Zn2 O5 C8 O6 -70.9(15) . .
Zn2 O5 C8 C4 107.7(11) . .
Zn2 O6 C8 O5 2.5(13) 3_666 .
Zn2 O6 C8 C4 -176.0(6) 3_666 .
Zn2 N5 C28 C29 -176.5(9) . .
Zn2 N5 C32 C31 175.8(11) . .
Zn2 N6 C35 C34 -178.2(15) 1_655 .
Zn2 N6 C36 C37 -179.4(16) 1_655 .
O1 Zn1 O2 C1 -3.5(5) . .
O1 Zn1 O3 C16 -96.4(16) . 4_566
O1 Zn1 O4 C16 149.2(6) . 2_645
O1 Zn1 N3 C18 122.4(9) . .
O1 Zn1 N3 C22 -49.3(8) . .
O1 Zn1 C1 O2 173.8(10) . .
O1 Zn1 C1 C2 -161(4) . .
O1 C1 C2 C3 168.0(9) . .
O1 C1 C2 C7 -11.1(15) . .
O2 Zn1 O1 C1 3.6(6) . .
O2 Zn1 O3 C16 -100.6(16) . 4_566
O2 Zn1 O4 C16 155.7(6) . 2_645
O2 Zn1 N3 C18 64.4(9) . .
O2 Zn1 N3 C22 -107.3(8) . .
O2 Zn1 C1 O1 -173.8(10) . .
O2 Zn1 C1 C2 26(3) . .
O2 C1 C2 C3 -10.6(14) . .
O2 C1 C2 C7 170.3(10) . .
O3 Zn1 O1 C1 -1.3(10) . .
O3 Zn1 O2 C1 174.2(6) . .
O3 Zn1 O4 C16 -30.1(7) . 2_645
O3 Zn1 N3 C18 -28.6(9) . .
O3 Zn1 N3 C22 159.7(8) . .
O3 Zn1 C1 O1 179.3(5) . .
O3 Zn1 C1 O2 -6.9(7) . .
O3 Zn1 C1 C2 19(4) . .
O4 Zn1 O1 C1 179.9(6) . .
O4 Zn1 O2 C1 -11.0(10) . .
O4 Zn1 O3 C16 82.3(16) . 4_566
O4 Zn1 N3 C18 -144.9(9) . .
O4 Zn1 N3 C22 43.4(8) . .
O4 Zn1 C1 O1 -0.1(7) . .
O4 Zn1 C1 O2 173.7(6) . .
O4 Zn1 C1 C2 -161(3) . .
O5 Zn2 O7 C17 179.6(7) . 4_566
O5 Zn2 O8 C17 4.4(10) . 4_566
O5 Zn2 N5 C28 134.1(8) . .
O5 Zn2 N5 C32 -44.3(9) . .
O6 Zn2 O5 C8 81.3(12) 3_666 .
O6 Zn2 O7 C17 -6.9(11) 3_666 4_566
O6 Zn2 O8 C17 179.4(7) 3_666 4_566
O6 Zn2 N5 C28 19.1(8) 3_666 .
O6 Zn2 N5 C32 -159.3(9) 3_666 .
O7 Zn2 O5 C8 -102.0(12) . .
O7 Zn2 O8 C17 1.8(7) . 4_566
O7 Zn2 N5 C28 -134.1(8) . .
O7 Zn2 N5 C32 47.5(9) . .
O8 Zn2 O5 C8 -104.2(12) . .
O8 Zn2 O7 C17 -1.7(6) . 4_566
O8 Zn2 N5 C28 -74.9(8) . .
O8 Zn2 N5 C32 106.7(9) . .
N1 C6 C7 C2 177.1(12) . .
N2 C10 C11 C12 176.2(11) . .
N2 C10 C15 C14 -175.8(12) . .
N3 Zn1 O1 C1 -91.2(6) . .
N3 Zn1 O2 C1 78.7(6) . .
N3 Zn1 O3 C16 -9.5(16) . 4_566
N3 Zn1 O4 C16 65.5(7) . 2_645
N3 Zn1 C1 O1 86.0(6) . .
N3 Zn1 C1 O2 -100.2(6) . .
N3 Zn1 C1 C2 -75(4) . .
N3 C18 C19 C20 3(2) . .
N4 Zn1 O1 C1 91.9(6) 1_455 .
N4 Zn1 O2 C1 -98.4(6) 1_455 .
N4 Zn1 O3 C16 168.5(16) 1_455 4_566
N4 Zn1 O4 C16 -116.2(7) 1_455 2_645
N4 Zn1 N3 C18 -173(5) 1_455 .
N4 Zn1 N3 C22 15(6) 1_455 .
N4 Zn1 C1 O1 -90.6(6) 1_455 .
N4 Zn1 C1 O2 83.2(6) 1_455 .
N4 Zn1 C1 C2 109(4) 1_455 .
N4 C26 C27 C23 2(2) . .
N5 Zn2 O5 C8 -12.5(12) . .
N5 Zn2 O7 C17 87.1(7) . 4_566
N5 Zn2 O8 C17 -88.3(7) . 4_566
N5 C28 C29 C30 -1.5(19) . .
N6 Zn2 O5 C8 167.2(12) 1_455 .
N6 Zn2 O7 C17 -92.9(7) 1_455 4_566
N6 Zn2 O8 C17 91.9(7) 1_455 4_566
N6 Zn2 N5 C28 45(78) 1_455 .
N6 Zn2 N5 C32 -134(96) 1_455 .
N6 C36 C37 C33 -7(3) . .
C1 Zn1 O3 C16 -97.1(16) . 4_566
C1 Zn1 O4 C16 149.3(6) . 2_645
C1 Zn1 N3 C18 93.7(9) . .
C1 Zn1 N3 C22 -78.0(8) . .
C1 C2 C3 C4 176.0(9) . .
C1 C2 C7 C6 -175.7(10) . .
C2 C3 C4 C5 3.7(16) . .
C2 C3 C4 C8 180.0(9) . .
C3 C2 C7 C6 5.2(17) . .
C3 C4 C5 C6 -2.9(19) . .
C3 C4 C8 O5 -6.4(14) . .
C3 C4 C8 O6 172.3(9) . .
C4 C5 C6 N1 -178.1(12) . .
C4 C5 C6 C7 3(2) . .
C5 C4 C8 O5 170.0(10) . .
C5 C4 C8 O6 -11.3(14) . .
C5 C6 C7 C2 -4.3(19) . .
C6 N1 C9 O9 -5(2) . .
C6 N1 C9 N2 175.4(13) . .
C7 C2 C3 C4 -4.9(16) . .
C8 C4 C5 C6 -179.3(11) . .
C9 N1 C6 C5 -153.7(14) . .
C9 N1 C6 C7 25(2) . .
C9 N2 C10 C11 147.0(13) . .
C9 N2 C10 C15 -39(2) . .
C10 N2 C9 O9 17(2) . .
C10 N2 C9 N1 -163.2(12) . .
C10 C11 C12 C13 0.6(16) . .
C10 C11 C12 C16 177.9(10) . .
C11 C10 C15 C14 -1.9(19) . .
C11 C12 C13 C14 -3.0(15) . .
C11 C12 C16 O3 -165.6(9) . 4_565
C11 C12 C16 O4 15.1(12) . 2_655
C12 C13 C14 C15 2.9(16) . .
C12 C13 C14 C17 -176.8(10) . .
C13 C12 C16 O3 11.7(13) . 4_565
C13 C12 C16 O4 -167.7(9) . 2_655
C13 C14 C15 C10 -0.5(18) . .
C13 C14 C17 Zn2 24(5) . 4_565
C13 C14 C17 O7 2.3(16) . 4_565
C13 C14 C17 O8 -179.3(10) . 4_565
C15 C10 C11 C12 1.8(19) . .
C15 C14 C17 Zn2 -156(4) . 4_565
C15 C14 C17 O7 -177.5(10) . 4_565
C15 C14 C17 O8 1.0(16) . 4_565
C16 C12 C13 C14 179.8(9) . .
C17 Zn2 O5 C8 -101.7(12) 4_566 .
C17 Zn2 N5 C28 -103.7(8) 4_566 .
C17 Zn2 N5 C32 77.9(9) 4_566 .
C17 C14 C15 C10 179.2(11) . .
C18 N3 C22 C21 4.0(17) . .
C18 C19 C20 C21 -0.3(19) . .
C18 C19 C20 C23 177.4(12) . .
C19 C20 C21 C22 -0.1(18) . .
C19 C20 C23 C24 -25(2) . .
C19 C20 C23 C27 151.2(13) . .
C20 C21 C22 N3 -1.8(19) . .
C20 C23 C24 C25 176.2(13) . .
C20 C23 C27 C26 -177.7(12) . .
C21 C20 C23 C24 152.2(13) . .
C21 C20 C23 C27 -31.2(19) . .
C22 N3 C18 C19 -4.6(18) . .
C23 C20 C21 C22 -177.8(12) . .
C23 C24 C25 N4 2(2) . .
C24 C23 C27 C26 -0.8(19) . .
C25 N4 C26 C27 -0.6(19) . .
C26 N4 C25 C24 -1(2) . .
C27 C23 C24 C25 -1(2) . .
C28 N5 C32 C31 -2.7(19) . .
C28 C29 C30 C31 1.8(19) . .
C28 C29 C30 C33 178.9(11) . .
C29 C30 C31 C32 -3(2) . .
C29 C30 C33 C34 -23(2) . .
C29 C30 C33 C37 159.2(14) . .
C30 C31 C32 N5 3(2) . .
C30 C33 C34 C35 177.7(15) . .
C30 C33 C37 C36 -175.6(16) . .
C31 C30 C33 C34 153.9(14) . .
C31 C30 C33 C37 -24(2) . .
C32 N5 C28 C29 1.9(18) . .
C33 C30 C31 C32 -179.7(13) . .
C33 C34 C35 N6 2(3) . .
C34 C33 C37 C36 7(3) . .
C35 N6 C36 C37 4(3) . .
C36 N6 C35 C34 -1(3) . .
C37 C33 C34 C35 -5(2) . .
C1S N1S C3S O1S 179(2) . .
C2S N1S C3S O1S 7(4) . .
C4S N2S C6S O2S -171(4) . .
C5S N2S C6S O2S -2(6) . .
C7S N3S C9S O3S 172(2) . .
C8S N3S C9S O3S 4(4) . .
C10S N4S C12S O4S -171(3) . .
C11S N4S C12S O4S 1(5) . .
C13S N5S C15S O5S -171(3) . .
C14S N5S C15S O5S 7(4) . .
C16S N6S C18S O6S 178(3) . .
C17S N6S C18S O6S -11(6) . .
O7S C21S O7T N7S 176(6) . .
C19S N7S C21S O7S 2(4) . .
C19S N7S C21S O7T 179(2) . .
C19S N7S O7T C21S -1(6) . .
C20S N7S C21S O7S 168(3) . .
C20S N7S C21S O7T -15(3) . .
C20S N7S O7T C21S 169(3) . .
O7T N7S C21S O7S -177(4) . .
